data_1550990
loop_
_publ_author_name
'Kim, Hyehyun'
'Kim, Dongwook'
'Moon, Dohyun'
'Choi, Yong Nam'
'Baek, Seung Bin'
'Lah, Myoung Soo'

_publ_section_title
;
 Symmetry-guided syntheses of mixed-linker Zr metal-organic frameworks
 with precise linker locations
;
_journal_name_full 'Chemical Science'
_journal_paper_doi 10.1039/C9SC01301F
_journal_year 2019
_chemical_formula_sum 'C64 H38 N2 O32 Zr6'
_chemical_formula_weight 1894.28
_space_group_crystal_system tetragonal
_space_group_IT_number 139
_space_group_name_Hall '-I 4 2'
_space_group_name_H-M_alt 'I 4/m m m'
_symmetry_space_group_name_Hall '-I 4 2'
_symmetry_space_group_name_H-M 'I 4/m m m'
_atom_sites_solution_hydrogens geom
_audit_creation_method SHELXL-2014/7
_audit_update_record
;
2019-02-08 deposited with the CCDC.    2019-05-07 downloaded from the CCDC.
;
_cell_angle_alpha 90
_cell_angle_beta 90
_cell_angle_gamma 90
_cell_formula_units_Z 2
_cell_length_a 14.872(2)
_cell_length_b 14.872(2)
_cell_length_c 26.123(5)
_cell_measurement_reflns_used 65222
_cell_measurement_temperature 250(2)
_cell_measurement_theta_max 33.459
_cell_measurement_theta_min 1.907
_cell_volume 5777.8(16)
_computing_cell_refinement HKL3000
_computing_data_collection 'PAL BL2D-SMDC Program'
_computing_data_reduction HKL3000
_computing_molecular_graphics ORTEP
_computing_publication_material CIFTAB
_computing_structure_refinement SHELXL
_computing_structure_solution SHELXS
_diffrn_ambient_temperature 250(2)
_diffrn_measured_fraction_theta_full 0.999
_diffrn_measured_fraction_theta_max 0.868
_diffrn_measurement_device_type 'ADSC Q210 CCD area detector'
_diffrn_measurement_method 'omega scan'
_diffrn_radiation_type synchrotron
_diffrn_radiation_wavelength 0.700
_diffrn_reflns_av_R_equivalents 0.0447
_diffrn_reflns_av_unetI/netI 0.0234
_diffrn_reflns_Laue_measured_fraction_full 0.999
_diffrn_reflns_Laue_measured_fraction_max 0.868
_diffrn_reflns_limit_h_max 20
_diffrn_reflns_limit_h_min -20
_diffrn_reflns_limit_k_max 18
_diffrn_reflns_limit_k_min -18
_diffrn_reflns_limit_l_max 36
_diffrn_reflns_limit_l_min -36
_diffrn_reflns_number 34633
_diffrn_reflns_point_group_measured_fraction_full 0.999
_diffrn_reflns_point_group_measured_fraction_max 0.868
_diffrn_reflns_theta_full 24.835
_diffrn_reflns_theta_max 33.459
_diffrn_reflns_theta_min 1.907
_diffrn_source 'PLSII 2D bending magnet'
_exptl_absorpt_coefficient_mu 0.547
_exptl_absorpt_correction_T_max 0.980
_exptl_absorpt_correction_T_min 0.976
_exptl_absorpt_correction_type multi-scan
_exptl_absorpt_process_details HKL3000
_exptl_crystal_colour colorless
_exptl_crystal_density_diffrn 1.089
_exptl_crystal_description block
_exptl_crystal_F_000 1864
_exptl_crystal_size_max 0.044
_exptl_crystal_size_mid 0.040
_exptl_crystal_size_min 0.038
_refine_diff_density_max 2.066
_refine_diff_density_min -2.100
_refine_diff_density_rms 0.158
_refine_ls_extinction_coef 0.0082(9)
_refine_ls_extinction_expression Fc^*^=kFc[1+0.001xFc^2^\l^3^/sin(2\q)]^-1/4^
_refine_ls_extinction_method 'SHELXL-2014/7 (Sheldrick 2014'
_refine_ls_goodness_of_fit_ref 1.110
_refine_ls_hydrogen_treatment constr
_refine_ls_matrix_type full
_refine_ls_number_parameters 89
_refine_ls_number_reflns 2908
_refine_ls_number_restraints 97
_refine_ls_restrained_S_all 1.170
_refine_ls_R_factor_all 0.0758
_refine_ls_R_factor_gt 0.0644
_refine_ls_shift/su_max 0.001
_refine_ls_shift/su_mean 0.000
_refine_ls_structure_factor_coef Fsqd
_refine_ls_weighting_details 'w=1/[\s^2^(Fo^2^)+(0.1347P)^2^+10.0057P] where P=(Fo^2^+2Fc^2^)/3'
_refine_ls_weighting_scheme calc
_refine_ls_wR_factor_gt 0.1924
_refine_ls_wR_factor_ref 0.2032
_reflns_Friedel_coverage 0.000
_reflns_number_gt 2344
_reflns_number_total 2908
_reflns_threshold_expression 'I > 2\s(I)'
_cod_data_source_file c9sc01301f2.cif
_cod_data_source_block P17_025ttg_sq
_cod_depositor_comments
;
The following automatic conversions were performed:

'_exptl_absorpt_correction_type' value 'Multi-scan' changed to
'multi-scan' according to
/home/data/users/saulius/crontab/automatic-downloads/rss-feeds/RSC/lib/dictionaries/cif_core.dic
dictionary named 'cif_core.dic' version 2.4.2 from 2011-04-26.

Automatic conversion script
Id: cif_fix_values 4973 2017-02-22 13:04:09Z antanas 
;
_cod_original_cell_volume 5778(2)
_cod_database_code 1550990
_shelx_shelxl_version_number 2014/7
_shelx_space_group_comment
;
The symmetry employed for this shelxl refinement is uniquely defined
by the following loop, which should always be used as a source of
symmetry information in preference to the above space-group names.
They are only intended as comments.
;

loop_
_space_group_symop_operation_xyz
'x, y, z'
'-x, -y, z'
'-y, x, z'
'y, -x, z'
'-x, y, -z'
'x, -y, -z'
'y, x, -z'
'-y, -x, -z'
'x+1/2, y+1/2, z+1/2'
'-x+1/2, -y+1/2, z+1/2'
'-y+1/2, x+1/2, z+1/2'
'y+1/2, -x+1/2, z+1/2'
'-x+1/2, y+1/2, -z+1/2'
'x+1/2, -y+1/2, -z+1/2'
'y+1/2, x+1/2, -z+1/2'
'-y+1/2, -x+1/2, -z+1/2'
'-x, -y, -z'
'x, y, -z'
'y, -x, -z'
'-y, x, -z'
'x, -y, z'
'-x, y, z'
'-y, -x, z'
'y, x, z'
'-x+1/2, -y+1/2, -z+1/2'
'x+1/2, y+1/2, -z+1/2'
'y+1/2, -x+1/2, -z+1/2'
'-y+1/2, x+1/2, -z+1/2'
'x+1/2, -y+1/2, z+1/2'
'-x+1/2, y+1/2, z+1/2'
'-y+1/2, -x+1/2, z+1/2'
'y+1/2, x+1/2, z+1/2'

loop_
_atom_site_label
_atom_site_type_symbol
_atom_site_fract_x
_atom_site_fract_y
_atom_site_fract_z
_atom_site_U_iso_or_equiv
_atom_site_adp_type
_atom_site_occupancy
_atom_site_site_symmetry_order
_atom_site_calc_flag
_atom_site_refinement_flags_posn
_atom_site_refinement_flags_adp
_atom_site_refinement_flags_occupancy
_atom_site_disorder_assembly
_atom_site_disorder_group
Zr1 Zr 0.38137(2) 0.38137(2) 0.0000 0.0262(2) Uani 1 4 d S T P . .
Zr2 Zr 0.5000 0.5000 0.09402(2) 0.0192(2) Uani 1 8 d S T P . .
O1M O 0.5000 0.3828(4) 0.04528(14) 0.0765(19) Uani 1 2 d S TU P . .
O1 O 0.33292(17) 0.33292(17) 0.07722(11) 0.0594(12) Uani 1 2 d S T P . .
O2 O 0.41067(14) 0.41067(14) 0.13637(10) 0.0360(6) Uani 1 2 d S T P . .
C1 C 0.3537(2) 0.3537(2) 0.12290(14) 0.0464(12) Uani 1 2 d S T P . .
C2 C 0.2412(3) 0.2412(3) 0.15392(17) 0.117(4) Uani 1 2 d S T P . .
H2 H 0.2275 0.2275 0.1197 0.141 Uiso 1 2 calc R U P . .
C3 C 0.3057(2) 0.3057(2) 0.16480(17) 0.0644(19) Uani 1 2 d S T P . .
C4 C 0.3267(3) 0.3267(3) 0.21434(18) 0.080(3) Uani 1 2 d S T P . .
H4 H 0.3706 0.3706 0.2213 0.096 Uiso 1 2 calc R U P . .
C5 C 0.2826(3) 0.2826(3) 0.25518(18) 0.081(2) Uani 1 2 d S T P . .
C6 C 0.3030(3) 0.3030(3) 0.3068(2) 0.132(5) Uani 1 2 d S T P . .
H6 H 0.3467 0.3467 0.3145 0.158 Uiso 1 2 calc R U P . .
O3 O 0.4058(4) 0.2335(3) 0.0000 0.094(2) Uani 1 2 d DS TU P . .
C7 C 0.5000 0.1956(6) 0.0000 0.312(17) Uani 1 4 d DS TU P A .
C8 C 0.5000 0.0961(7) 0.0000 0.248(14) Uani 1 4 d DS TU P . .
C9A C 0.4215(7) 0.0479(3) 0.0000 0.347(14) Uani 0.25 2 d DS TU P A 3
N1A N 0.3362(6) 0.086(2) 0.0000 0.30(4) Uani 0.25 2 d DS TU P A 3
H1A1 H 0.3300 0.1438 0.0000 0.356 Uiso 0.25 2 calc R U P A 3
H1A2 H 0.2890 0.0511 0.0000 0.356 Uiso 0.25 2 calc R U P A 3
C9B C 0.4215(7) 0.0479(3) 0.0000 0.347(14) Uani 0.75 2 d DS TU P A 4
H9B H 0.3663 0.0788 0.0000 0.416 Uiso 0.75 2 calc R U P A 4

loop_
_atom_site_aniso_label
_atom_site_aniso_U_11
_atom_site_aniso_U_22
_atom_site_aniso_U_33
_atom_site_aniso_U_23
_atom_site_aniso_U_13
_atom_site_aniso_U_12
Zr1 0.0352(3) 0.0352(3) 0.0082(2) 0.000 0.000 -0.01065(18)
Zr2 0.0268(3) 0.0268(3) 0.0040(3) 0.000 0.000 0.000
O1M 0.0332(17) 0.147(5) 0.049(2) -0.072(3) 0.000 0.000
O1 0.0811(19) 0.0811(19) 0.0161(13) 0.0057(8) 0.0057(8) -0.046(2)
O2 0.0447(10) 0.0447(10) 0.0185(11) 0.0051(7) 0.0051(7) -0.0098(13)
C1 0.0626(19) 0.0626(19) 0.0139(15) 0.0072(10) 0.0072(10) -0.027(2)
C2 0.168(7) 0.168(7) 0.0153(18) 0.0063(14) 0.0063(14) -0.126(7)
C3 0.087(3) 0.087(3) 0.0184(18) 0.0085(11) 0.0085(11) -0.052(3)
C4 0.109(4) 0.109(4) 0.0211(19) 0.0056(12) 0.0056(12) -0.078(5)
C5 0.113(4) 0.113(4) 0.0170(18) 0.0065(12) 0.0065(12) -0.074(4)
C6 0.189(8) 0.189(8) 0.018(2) 0.0043(13) 0.0043(13) -0.156(8)
O3 0.213(7) 0.033(2) 0.037(2) 0.000 0.000 -0.027(3)
C7 0.42(4) 0.088(16) 0.43(4) 0.000 0.000 0.000
C8 0.19(2) 0.067(10) 0.49(4) 0.000 0.000 0.000
C9A 0.27(2) 0.172(17) 0.60(3) 0.000 0.000 -0.149(15)
N1A 0.28(4) 0.24(5) 0.37(5) 0.000 0.000 -0.01(3)
C9B 0.27(2) 0.172(17) 0.60(3) 0.000 0.000 -0.149(15)

loop_
_atom_type_symbol
_atom_type_description
_atom_type_scat_dispersion_real
_atom_type_scat_dispersion_imag
_atom_type_scat_source
C C 0.0030 0.0016 'International Tables Vol C Tables 4.2.6.8 and 6.1.1.4'
H H 0.0000 0.0000 'International Tables Vol C Tables 4.2.6.8 and 6.1.1.4'
N N 0.0059 0.0032 'International Tables Vol C Tables 4.2.6.8 and 6.1.1.4'
O O 0.0105 0.0059 'International Tables Vol C Tables 4.2.6.8 and 6.1.1.4'
Zr Zr -3.5084 0.5477 'International Tables Vol C Tables 4.2.6.8 and 6.1.1.4'

loop_
_geom_angle_atom_site_label_1
_geom_angle_atom_site_label_2
_geom_angle_atom_site_label_3
_geom_angle
_geom_angle_site_symmetry_1
_geom_angle_site_symmetry_3
O1M Zr1 O1M 67.68(17) 4_565 19_565
O1M Zr1 O1M 107.1(3) 4_565 18
O1M Zr1 O1M 71.0(2) 19_565 18
O1M Zr1 O1M 71.0(2) 4_565 .
O1M Zr1 O1M 107.1(3) 19_565 .
O1M Zr1 O1M 67.68(17) 18 .
O1M Zr1 O3 144.87(8) 4_565 .
O1M Zr1 O3 144.87(8) 19_565 .
O1M Zr1 O3 82.8(2) 18 .
O1M Zr1 O3 82.8(2) . .
O1M Zr1 O3 82.8(2) 4_565 7
O1M Zr1 O3 82.8(2) 19_565 7
O1M Zr1 O3 144.87(8) 18 7
O1M Zr1 O3 144.87(8) . 7
O3 Zr1 O3 108.8(3) . 7
O1M Zr1 O1 139.90(8) 4_565 18
O1M Zr1 O1 76.76(13) 19_565 18
O1M Zr1 O1 76.76(13) 18 18
O1M Zr1 O1 139.90(8) . 18
O3 Zr1 O1 74.78(8) . 18
O3 Zr1 O1 74.78(8) 7 18
O1M Zr1 O1 76.76(13) 4_565 .
O1M Zr1 O1 139.90(8) 19_565 .
O1M Zr1 O1 139.90(8) 18 .
O1M Zr1 O1 76.76(13) . .
O3 Zr1 O1 74.78(8) . .
O3 Zr1 O1 74.78(8) 7 .
O1 Zr1 O1 126.39(18) 18 .
O1M Zr1 Zr2 35.51(11) 4_565 .
O1M Zr1 Zr2 88.12(13) 19_565 .
O1M Zr1 Zr2 88.12(13) 18 .
O1M Zr1 Zr2 35.51(11) . .
O3 Zr1 Zr2 114.52(10) . .
O3 Zr1 Zr2 114.52(10) 7 .
O1 Zr1 Zr2 161.35(9) 18 .
O1 Zr1 Zr2 72.26(9) . .
O1M Zr1 Zr2 88.12(13) 4_565 17_665
O1M Zr1 Zr2 35.51(11) 19_565 17_665
O1M Zr1 Zr2 35.51(11) 18 17_665
O1M Zr1 Zr2 88.12(13) . 17_665
O3 Zr1 Zr2 114.52(10) . 17_665
O3 Zr1 Zr2 114.52(10) 7 17_665
O1 Zr1 Zr2 72.26(9) 18 17_665
O1 Zr1 Zr2 161.35(9) . 17_665
Zr2 Zr1 Zr2 89.10(2) . 17_665
O1M Zr1 Zr1 33.84(8) 4_565 19_565
O1M Zr1 Zr1 33.84(8) 19_565 19_565
O1M Zr1 Zr1 89.45(15) 18 19_565
O1M Zr1 Zr1 89.45(15) . 19_565
O3 Zr1 Zr1 170.61(16) . 19_565
O3 Zr1 Zr1 80.61(16) 7 19_565
O1 Zr1 Zr1 108.60(6) 18 19_565
O1 Zr1 Zr1 108.59(6) . 19_565
Zr2 Zr1 Zr1 59.740(6) . 19_565
Zr2 Zr1 Zr1 59.740(6) 17_665 19_565
O1M Zr1 Zr1 89.45(15) 4_565 3_655
O1M Zr1 Zr1 89.45(15) 19_565 3_655
O1M Zr1 Zr1 33.84(8) 18 3_655
O1M Zr1 Zr1 33.85(8) . 3_655
O3 Zr1 Zr1 80.61(16) . 3_655
O3 Zr1 Zr1 170.61(16) 7 3_655
O1 Zr1 Zr1 108.60(6) 18 3_655
O1 Zr1 Zr1 108.59(6) . 3_655
Zr2 Zr1 Zr1 59.740(6) . 3_655
Zr2 Zr1 Zr1 59.740(6) 17_665 3_655
Zr1 Zr1 Zr1 90.0 19_565 3_655
O1M Zr2 O1M 69.65(15) . 4_565
O1M Zr2 O1M 69.65(15) . 3_655
O1M Zr2 O1M 107.7(3) 4_565 3_655
O1M Zr2 O1M 107.7(3) . 2_665
O1M Zr2 O1M 69.65(15) 4_565 2_665
O1M Zr2 O1M 69.65(15) 3_655 2_665
O1M Zr2 O2 142.31(3) . 2_665
O1M Zr2 O2 142.31(3) 4_565 2_665
O1M Zr2 O2 78.88(13) 3_655 2_665
O1M Zr2 O2 78.88(13) 2_665 2_665
O1M Zr2 O2 142.31(3) . 4_565
O1M Zr2 O2 78.88(13) 4_565 4_565
O1M Zr2 O2 142.31(3) 3_655 4_565
O1M Zr2 O2 78.88(13) 2_665 4_565
O2 Zr2 O2 75.08(7) 2_665 4_565
O1M Zr2 O2 78.88(13) . 3_655
O1M Zr2 O2 142.31(3) 4_565 3_655
O1M Zr2 O2 78.88(13) 3_655 3_655
O1M Zr2 O2 142.31(3) 2_665 3_655
O2 Zr2 O2 75.08(7) 2_665 3_655
O2 Zr2 O2 119.02(15) 4_565 3_655
O1M Zr2 O2 78.88(13) . .
O1M Zr2 O2 78.88(13) 4_565 .
O1M Zr2 O2 142.31(3) 3_655 .
O1M Zr2 O2 142.31(3) 2_665 .
O2 Zr2 O2 119.02(15) 2_665 .
O2 Zr2 O2 75.08(7) 4_565 .
O2 Zr2 O2 75.08(7) 3_655 .
O1M Zr2 Zr1 34.85(7) . .
O1M Zr2 Zr1 34.85(7) 4_565 .
O1M Zr2 Zr1 89.62(13) 3_655 .
O1M Zr2 Zr1 89.62(13) 2_665 .
O2 Zr2 Zr1 165.94(8) 2_665 .
O2 Zr2 Zr1 110.85(5) 4_565 .
O2 Zr2 Zr1 110.85(5) 3_655 .
O2 Zr2 Zr1 75.04(8) . .
O1M Zr2 Zr1 89.62(13) . 19_565
O1M Zr2 Zr1 34.85(7) 4_565 19_565
O1M Zr2 Zr1 89.62(13) 3_655 19_565
O1M Zr2 Zr1 34.85(7) 2_665 19_565
O2 Zr2 Zr1 110.85(5) 2_665 19_565
O2 Zr2 Zr1 75.04(8) 4_565 19_565
O2 Zr2 Zr1 165.94(8) 3_655 19_565
O2 Zr2 Zr1 110.85(5) . 19_565
Zr1 Zr2 Zr1 60.521(12) . 19_565
O1M Zr2 Zr1 34.85(7) . 3_655
O1M Zr2 Zr1 89.62(13) 4_565 3_655
O1M Zr2 Zr1 34.85(7) 3_655 3_655
O1M Zr2 Zr1 89.62(13) 2_665 3_655
O2 Zr2 Zr1 110.85(5) 2_665 3_655
O2 Zr2 Zr1 165.94(8) 4_565 3_655
O2 Zr2 Zr1 75.04(8) 3_655 3_655
O2 Zr2 Zr1 110.85(5) . 3_655
Zr1 Zr2 Zr1 60.521(12) . 3_655
Zr1 Zr2 Zr1 90.91(2) 19_565 3_655
O1M Zr2 Zr1 89.62(13) . 17_665
O1M Zr2 Zr1 89.62(13) 4_565 17_665
O1M Zr2 Zr1 34.85(7) 3_655 17_665
O1M Zr2 Zr1 34.85(7) 2_665 17_665
O2 Zr2 Zr1 75.04(8) 2_665 17_665
O2 Zr2 Zr1 110.85(5) 4_565 17_665
O2 Zr2 Zr1 110.85(5) 3_655 17_665
O2 Zr2 Zr1 165.94(8) . 17_665
Zr1 Zr2 Zr1 90.90(2) . 17_665
Zr1 Zr2 Zr1 60.521(12) 19_565 17_665
Zr1 Zr2 Zr1 60.521(12) 3_655 17_665
Zr1 O1M Zr1 112.31(16) . 3_655
Zr1 O1M Zr2 109.64(16) . .
Zr1 O1M Zr2 109.64(16) 3_655 .
C1 O1 Zr1 133.1(3) . .
C1 O2 Zr2 133.2(2) . .
O2 C1 O1 126.4(4) . .
O2 C1 C3 116.3(4) . .
O1 C1 C3 117.3(4) . .
C3 C2 C6 120.4(5) . 25
C4 C3 C2 120.7(4) . .
C4 C3 C1 118.5(5) . .
C2 C3 C1 120.8(4) . .
C3 C4 C5 120.1(5) . .
C5 C5 C4 119.8(6) 25 .
C5 C5 C6 118.9(5) 25 .
C4 C5 C6 121.3(5) . .
C2 C6 C5 120.1(5) 25 .
C7 O3 Zr1 121.3(5) . .
C8 C7 O3 111.9(4) . 5_655
C8 C7 O3 111.9(4) . .
O3 C7 O3 136.2(7) 5_655 .
C9B C8 C9B 116.9(11) . 5_655
C9A C8 C9A 116.9(11) . 5_655
C9B C8 C7 121.6(6) . .
C9A C8 C7 121.6(6) . .
C9B C8 C7 121.6(6) 5_655 .
C9A C8 C7 121.6(6) 5_655 .
C8 C9A N1A 124.6(12) . .
C8 C9A C9A 121.6(6) . 21
N1A C9A C9A 113.9(14) . 21
C8 C9B C9B 121.6(6) . 21

loop_
_geom_bond_atom_site_label_1
_geom_bond_atom_site_label_2
_geom_bond_distance
_geom_bond_site_symmetry_2
Zr1 O1M 2.124(2) 4_565
Zr1 O1M 2.124(2) 19_565
Zr1 O1M 2.124(2) 18
Zr1 O1M 2.124(2) .
Zr1 O3 2.229(4) .
Zr1 O3 2.229(4) 7
Zr1 O1 2.260(3) 18
Zr1 O1 2.260(3) .
Zr1 Zr2 3.5011(7) .
Zr1 Zr2 3.5011(7) 17_665
Zr1 Zr1 3.5286(8) 19_565
Zr1 Zr1 3.5286(8) 3_655
Zr2 O1M 2.159(4) .
Zr2 O1M 2.159(4) 4_565
Zr2 O1M 2.159(4) 3_655
Zr2 O1M 2.159(4) 2_665
Zr2 O2 2.180(3) 2_665
Zr2 O2 2.180(3) 4_565
Zr2 O2 2.180(3) 3_655
Zr2 O2 2.180(3) .
Zr2 Zr1 3.5011(7) 19_565
Zr2 Zr1 3.5011(7) 3_655
Zr2 Zr1 3.5011(7) 17_665
O1M Zr1 2.124(2) 3_655
O1 C1 1.271(5) .
O2 C1 1.250(6) .
C1 C3 1.489(6) .
C2 C3 1.385(8) .
C2 C6 1.385(7) 25
C3 C4 1.367(7) .
C4 C5 1.414(6) .
C5 C5 1.397(11) 25
C5 C6 1.416(7) .
C6 C2 1.385(7) 25
O3 C7 1.509(6) .
C7 C8 1.480(8) .
C7 O3 1.509(6) 5_655
C8 C9B 1.371(6) .
C8 C9A 1.371(6) .
C8 C9B 1.371(6) 5_655
C8 C9A 1.371(6) 5_655
C9A N1A 1.386(10) .
C9A C9A 1.425(10) 21
C9B C9B 1.425(10) 21

loop_
_geom_torsion_atom_site_label_1
_geom_torsion_atom_site_label_2
_geom_torsion_atom_site_label_3
_geom_torsion_atom_site_label_4
_geom_torsion
_geom_torsion_site_symmetry_1
_geom_torsion_site_symmetry_4
Zr2 O2 C1 O1 0.000(1) . .
Zr2 O2 C1 C3 180.000(0) . .
Zr1 O1 C1 O2 0.000(0) . .
Zr1 O1 C1 C3 180.000(0) . .
C6 C2 C3 C4 0.000(0) 25 .
C6 C2 C3 C1 180.000(0) 25 .
O2 C1 C3 C4 0.000(0) . .
O1 C1 C3 C4 180.000(0) . .
O2 C1 C3 C2 180.000(0) . .
O1 C1 C3 C2 0.000(1) . .
C2 C3 C4 C5 0.000(1) . .
C1 C3 C4 C5 180.000(0) . .
C3 C4 C5 C5 0.000(0) . 25
C3 C4 C5 C6 180.000(0) . .
C5 C5 C6 C2 0.000(1) 25 25
C4 C5 C6 C2 180.000(0) . 25
Zr1 O3 C7 C8 180.0 . .
Zr1 O3 C7 O3 0.0 . 5_655
O3 C7 C8 C9B 180.0 5_655 .
O3 C7 C8 C9B 0.0 . .
O3 C7 C8 C9A 180.0 5_655 .
O3 C7 C8 C9A 0.0 . .
O3 C7 C8 C9B 0.0 5_655 5_655
O3 C7 C8 C9B 180.0 . 5_655
O3 C7 C8 C9A 0.0 5_655 5_655
O3 C7 C8 C9A 180.0 . 5_655
C9A C8 C9A N1A 180.0 5_655 .
C7 C8 C9A N1A 0.0 . .
C9A C8 C9A C9A 0.0 5_655 21
C7 C8 C9A C9A 180.0 . 21
C9B C8 C9B C9B 0.0 5_655 21
C7 C8 C9B C9B 180.0 . 21
